data_7219219
loop_
_publ_author_name
'Frontera, Antonio'
'Banik, Rupak'
'Roy, Subhadip'
'Bauza, Antonio'
'Das, Subrata'

_publ_section_title
;
 Cadmium(II) complexes containing N,N&#x00B4;-dimethylvioluric acid as
 ligand or counteranion: Synthesis, characterization, crystal structures
 and DFT study
;
_journal_name_full 'RSC Adv.'
_journal_paper_doi 10.1039/C4RA10251G
_journal_year 2015
_chemical_formula_moiety 'C6 H7 N3 O4, H2 O'
_chemical_formula_sum 'C6 H9 N3 O5'
_chemical_formula_weight 203.16
_space_group_crystal_system monoclinic
_space_group_IT_number 14
_space_group_name_Hall '-P 2yn'
_space_group_name_H-M_alt 'P 1 21/n 1'
_symmetry_space_group_name_Hall '-P 2yn'
_symmetry_space_group_name_H-M 'P 1 21/n 1'
_atom_sites_solution_hydrogens difmap
_atom_sites_solution_primary iterative
_audit_creation_date 2014-03-05
_audit_creation_method
;
Olex2 1.2-ac21
(compiled 2014.02.17 svn.r2891 for OlexSys, GUI svn.r3563)
;
_audit_update_record
;
2014-07-31 deposited with the CCDC.
2015-01-05 downloaded from the CCDC.
;
_cell_angle_alpha 90
_cell_angle_beta 102.314(6)
_cell_angle_gamma 90
_cell_formula_units_Z 4
_cell_length_a 8.3766(8)
_cell_length_b 6.2427(6)
_cell_length_c 17.4768(17)
_cell_measurement_reflns_used 3231
_cell_measurement_temperature 296(2)
_cell_measurement_theta_max 25.995
_cell_measurement_theta_min 2.386
_cell_volume 892.88(15)
_computing_data_collection 'Bruker Smart Apex II'
_computing_data_reduction 'Bruker SAINT (2001)'
_computing_molecular_graphics 'Olex2 (Dolomanov et al., 2009)'
_computing_publication_material 'Olex2 (Dolomanov et al., 2009)'
_computing_structure_refinement 'ShelXL (Sheldrick, 2008)'
_computing_structure_solution
;
Superflip (Palatinus & Chapuis, 2007;Palatinus & van der Lee, 2008;
Palatinus et al., 2012)
;
_diffrn_ambient_temperature 296(2)
_diffrn_measured_fraction_theta_full 0.999
_diffrn_measured_fraction_theta_max 0.999
_diffrn_measurement_device_type 'Bruker APEXII CCD area-detector'
_diffrn_measurement_method '\w scans and \f scans'
_diffrn_radiation_type MoK\a
_diffrn_radiation_wavelength 0.71073
_diffrn_reflns_av_R_equivalents 0.0238
_diffrn_reflns_av_unetI/netI 0.0180
_diffrn_reflns_Laue_measured_fraction_full 0.999
_diffrn_reflns_Laue_measured_fraction_max 0.999
_diffrn_reflns_limit_h_max 10
_diffrn_reflns_limit_h_min -10
_diffrn_reflns_limit_k_max 7
_diffrn_reflns_limit_k_min -7
_diffrn_reflns_limit_l_max 21
_diffrn_reflns_limit_l_min -21
_diffrn_reflns_number 7970
_diffrn_reflns_point_group_measured_fraction_full 0.999
_diffrn_reflns_point_group_measured_fraction_max 0.999
_diffrn_reflns_theta_full 26.000
_diffrn_reflns_theta_max 25.995
_diffrn_reflns_theta_min 2.386
_exptl_absorpt_coefficient_mu 0.133
_exptl_absorpt_correction_T_max 0.6982
_exptl_absorpt_correction_T_min 0.6492
_exptl_absorpt_correction_type multi-scan
_exptl_absorpt_process_details 'Bruker SADABS'
_exptl_crystal_colour 'clear colourless'
_exptl_crystal_colour_lustre clear
_exptl_crystal_colour_primary colourless
_exptl_crystal_density_diffrn 1.511
_exptl_crystal_description needle
_exptl_crystal_F_000 424
_exptl_crystal_size_max 0.47
_exptl_crystal_size_mid 0.12
_exptl_crystal_size_min 0.08
_refine_diff_density_max 0.333
_refine_diff_density_min -0.208
_refine_diff_density_rms 0.046
_refine_ls_extinction_method none
_refine_ls_goodness_of_fit_ref 1.046
_refine_ls_hydrogen_treatment mixed
_refine_ls_matrix_type full
_refine_ls_number_parameters 144
_refine_ls_number_reflns 1753
_refine_ls_number_restraints 2
_refine_ls_restrained_S_all 1.046
_refine_ls_R_factor_all 0.0563
_refine_ls_R_factor_gt 0.0495
_refine_ls_shift/su_max 0.003
_refine_ls_shift/su_mean 0.000
_refine_ls_structure_factor_coef Fsqd
_refine_ls_weighting_details
;
 w=1/[\s^2^(Fo^2^)+(0.0773P)^2^+0.2716P]
 where P=(Fo^2^+2Fc^2^)/3
;
_refine_ls_weighting_scheme calc
_refine_ls_wR_factor_gt 0.1397
_refine_ls_wR_factor_ref 0.1490
_reflns_Friedel_coverage 0.000
_reflns_number_gt 1480
_reflns_number_total 1753
_reflns_threshold_expression 'I > 2\s(I)'
_cod_data_source_file c4ra10251g2.cif
_cod_data_source_block 1
_cod_database_code 7219219
_shelxl_version_number 2013-2
_shelx_space_group_comment
;
The symmetry employed for this shelxl refinement is uniquely defined
by the following loop, which should always be used as a source of
symmetry information in preference to the above space-group names.
They are only intended as comments.
;
_olex2_refinement_description
;
1. Fixed Uiso
 At 1.5 times of:
  All O(H) groups, All O(H,H) groups
2. Restrained distances
 N1B-C1 \\sim N1B-C1
 with sigma of 0.001
 N1B-O1B \\sim N1A-O1A
 with sigma of 0.001
 N1B-C1 \\sim N1A-C1
 with sigma of 0.001
3. Uiso/Uaniso restraints and constraints
Uanis(N1A) = Uanis(N1B)
4. Others
 Uiso(H3A)=Uiso(H3B)=Uiso(H3C)=FVAR(1)
 Uiso(H5A)=Uiso(H5B)=Uiso(H5C)=FVAR(2)
 Sof(O1B)=Sof(H1B)=Sof(N1B)=1-FVAR(3)
 Sof(O1A)=Sof(H1A)=Sof(N1A)=FVAR(3)
5.a Riding coordinates:
 O1A(H1A), O1B(H1B), O5(H5D,H5E)
5.b Rotating group:
 C3(H3A,H3B,H3C), C5(H5A,H5B,H5C)
;
_olex2_computing_structure_refinement_long 'ShelXL (Sheldrick, 2008)'

loop_
_space_group_symop_operation_xyz
'x, y, z'
'-x+1/2, y+1/2, -z+1/2'
'-x, -y, -z'
'x-1/2, -y-1/2, z-1/2'

loop_
_atom_site_label
_atom_site_type_symbol
_atom_site_fract_x
_atom_site_fract_y
_atom_site_fract_z
_atom_site_U_iso_or_equiv
_atom_site_adp_type
_atom_site_occupancy
_atom_site_site_symmetry_order
_atom_site_calc_flag
_atom_site_refinement_flags_posn
_atom_site_refinement_flags_occupancy
_atom_site_disorder_assembly
_atom_site_disorder_group
O1A O 0.6137(3) 0.8615(4) 0.45664(16) 0.0720(8) Uani 0.579(3) 1 d . P A 1
H1A H 0.6393 0.9691 0.4833 0.108 Uiso 0.579(3) 1 d R P A 1
O1B O 0.8089(5) 0.8640(7) 0.4657(2) 0.0731(12) Uani 0.421(3) 1 d . P A 2
H1B H 0.7815 0.9729 0.4858 0.110 Uiso 0.421(3) 1 d R P A 2
O2 O 1.00322(18) 0.5811(3) 0.41164(11) 0.0861(5) Uani 1 1 d . . . .
O3 O 0.72208(17) 0.0261(2) 0.28649(8) 0.0668(4) Uani 1 1 d . . . .
O4 O 0.42775(19) 0.5521(3) 0.36618(12) 0.0962(6) Uani 1 1 d . . . .
N1A N 0.7480(4) 0.7605(5) 0.4430(2) 0.0574(8) Uani 0.579(3) 1 d . P A 1
N1B N 0.6699(4) 0.7588(6) 0.4326(3) 0.0574(8) Uani 0.421(3) 1 d . P A 2
N2 N 0.86414(17) 0.2890(2) 0.35999(8) 0.0517(4) Uani 1 1 d . . . .
N3 N 0.57438(17) 0.2866(3) 0.32840(9) 0.0542(4) Uani 1 1 d . . . .
C1 C 0.7163(2) 0.5850(3) 0.40047(10) 0.0542(5) Uani 1 1 d . . . .
C2 C 0.8731(2) 0.4911(3) 0.39176(10) 0.0561(5) Uani 1 1 d . . . .
C3 C 1.0150(2) 0.1833(4) 0.35133(14) 0.0775(7) Uani 1 1 d . . . .
H3A H 1.0067 0.0322 0.3600 0.130(6) Uiso 1 1 d GR . . .
H3B H 1.1054 0.2410 0.3889 0.130(6) Uiso 1 1 d GR . . .
H3C H 1.0322 0.2074 0.2994 0.130(6) Uiso 1 1 d GR . . .
C4 C 0.7200(2) 0.1905(3) 0.32241(10) 0.0499(4) Uani 1 1 d . . . .
C5 C 0.4237(2) 0.1759(4) 0.29011(16) 0.0814(7) Uani 1 1 d . . . .
H5A H 0.4277 0.1406 0.2367 0.155(8) Uiso 1 1 d GR . . .
H5B H 0.3295 0.2661 0.2896 0.155(8) Uiso 1 1 d GR . . .
H5C H 0.4115 0.0449 0.3179 0.155(8) Uiso 1 1 d GR . . .
C6 C 0.5606(2) 0.4775(3) 0.36518(12) 0.0609(5) Uani 1 1 d . . . .
O5 O 0.70954(19) 1.2062(3) 0.52847(11) 0.0868(5) Uani 1 1 d . . . .
H5D H 0.6451 1.2245 0.5594 0.130 Uiso 1 1 d R . . .
H5E H 0.8049 1.2478 0.5505 0.130 Uiso 1 1 d R . . .

loop_
_atom_site_aniso_label
_atom_site_aniso_U_11
_atom_site_aniso_U_22
_atom_site_aniso_U_33
_atom_site_aniso_U_23
_atom_site_aniso_U_13
_atom_site_aniso_U_12
O1A 0.0667(15) 0.0624(15) 0.0873(17) -0.0294(14) 0.0176(12) -0.0052(12)
O1B 0.102(3) 0.052(2) 0.061(2) -0.0157(17) 0.0081(18) -0.0176(19)
O2 0.0627(9) 0.0893(12) 0.1040(12) -0.0176(10) 0.0125(8) -0.0222(8)
O3 0.0724(9) 0.0602(8) 0.0664(8) -0.0166(7) 0.0114(6) 0.0045(6)
O4 0.0607(9) 0.0999(13) 0.1309(15) -0.0421(11) 0.0268(9) 0.0103(8)
N1A 0.062(2) 0.0530(11) 0.0598(15) 0.0037(11) 0.019(2) 0.009(2)
N1B 0.062(2) 0.0530(11) 0.0598(15) 0.0037(11) 0.019(2) 0.009(2)
N2 0.0488(8) 0.0569(9) 0.0488(8) 0.0006(6) 0.0087(6) 0.0044(6)
N3 0.0481(8) 0.0577(9) 0.0589(9) -0.0088(7) 0.0160(6) -0.0045(6)
C1 0.0660(11) 0.0468(10) 0.0521(9) -0.0019(8) 0.0177(8) -0.0031(8)
C2 0.0560(10) 0.0601(11) 0.0511(9) 0.0009(8) 0.0086(8) -0.0070(8)
C3 0.0531(11) 0.0907(16) 0.0846(15) -0.0078(13) 0.0058(10) 0.0171(11)
C4 0.0527(9) 0.0534(10) 0.0435(8) 0.0012(8) 0.0102(7) 0.0021(7)
C5 0.0526(11) 0.0886(16) 0.1036(18) -0.0277(14) 0.0179(11) -0.0153(11)
C6 0.0588(10) 0.0623(11) 0.0646(11) -0.0074(9) 0.0203(9) 0.0018(9)
O5 0.0853(11) 0.0729(10) 0.1027(12) -0.0404(9) 0.0211(9) -0.0186(8)

loop_
_atom_type_symbol
_atom_type_description
_atom_type_scat_dispersion_real
_atom_type_scat_dispersion_imag
_atom_type_scat_source
C C 0.0033 0.0016 'International Tables Vol C Tables 4.2.6.8 and 6.1.1.4'
H H 0.0000 0.0000 'International Tables Vol C Tables 4.2.6.8 and 6.1.1.4'
N N 0.0061 0.0033 'International Tables Vol C Tables 4.2.6.8 and 6.1.1.4'
O O 0.0106 0.0060 'International Tables Vol C Tables 4.2.6.8 and 6.1.1.4'

loop_
_geom_angle_atom_site_label_1
_geom_angle_atom_site_label_2
_geom_angle_atom_site_label_3
_geom_angle
N1A O1A H1A 110.8
N1B O1B H1B 106.9
C1 N1A O1A 114.2(3)
C1 N1B O1B 106.0(3)
C2 N2 C3 118.84(16)
C2 N2 C4 124.37(15)
C4 N2 C3 115.77(16)
C4 N3 C5 116.57(16)
C6 N3 C4 125.20(15)
C6 N3 C5 118.21(15)
N1A C1 C2 108.12(19)
N1A C1 C6 131.7(2)
N1B C1 C2 136.1(2)
N1B C1 C6 103.7(2)
C2 C1 C6 120.14(16)
O2 C2 N2 120.72(18)
O2 C2 C1 123.61(19)
N2 C2 C1 115.67(15)
N2 C3 H3A 109.5
N2 C3 H3B 109.4
N2 C3 H3C 109.5
H3A C3 H3B 109.4
H3A C3 H3C 109.5
H3B C3 H3C 109.5
O3 C4 N2 121.02(16)
O3 C4 N3 121.34(16)
N3 C4 N2 117.64(16)
N3 C5 H5A 110.1
N3 C5 H5B 110.5
N3 C5 H5C 110.0
H5A C5 H5B 108.6
H5A C5 H5C 108.7
H5B C5 H5C 108.9
O4 C6 N3 120.73(18)
O4 C6 C1 123.46(19)
N3 C6 C1 115.79(15)
H5D O5 H5E 109.5

loop_
_geom_bond_atom_site_label_1
_geom_bond_atom_site_label_2
_geom_bond_distance
O1A H1A 0.8199
O1A N1A 1.355(3)
O1B H1B 0.8200
O1B N1B 1.354(3)
O2 C2 1.210(2)
O3 C4 1.205(2)
O4 C6 1.210(2)
N1A C1 1.320(3)
N1B C1 1.318(3)
N2 C2 1.374(2)
N2 C3 1.462(2)
N2 C4 1.389(2)
N3 C4 1.383(2)
N3 C5 1.469(2)
N3 C6 1.371(2)
C1 C2 1.476(3)
C1 C6 1.479(3)
C3 H3A 0.9602
C3 H3B 0.9602
C3 H3C 0.9600
C5 H5A 0.9668
C5 H5B 0.9673
C5 H5C 0.9673
O5 H5D 0.8496
O5 H5E 0.8499

loop_
_geom_hbond_atom_site_label_D
_geom_hbond_atom_site_label_H
_geom_hbond_atom_site_label_A
_geom_hbond_distance_DH
_geom_hbond_distance_HA
_geom_hbond_distance_DA
_geom_hbond_angle_DHA
_geom_hbond_site_symmetry_A
O1A H1A O5 0.82 1.72 2.534(3) 171.1 .
O1B H1B O5 0.82 1.80 2.617(5) 176.7 .
O5 H5D O1A 0.85 2.19 2.807(3) 129.1 3_676
O5 H5D O4 0.85 2.08 2.809(2) 142.9 3_676
O5 H5E O2 0.85 1.93 2.752(2) 163.7 3_776

loop_
_geom_torsion_atom_site_label_1
_geom_torsion_atom_site_label_2
_geom_torsion_atom_site_label_3
_geom_torsion_atom_site_label_4
_geom_torsion
O1A N1A C1 N1B 6.0(6)
O1A N1A C1 C2 -179.0(3)
O1A N1A C1 C6 -0.4(5)
O1B N1B C1 N1A 5.2(5)
O1B N1B C1 C2 -1.8(7)
O1B N1B C1 C6 -179.7(3)
N1A C1 C2 O2 -9.4(3)
N1A C1 C2 N2 169.7(2)
N1A C1 C6 O4 6.0(4)
N1A C1 C6 N3 -175.8(3)
N1B C1 C2 O2 -5.9(5)
N1B C1 C2 N2 173.2(4)
N1B C1 C6 O4 2.9(4)
N1B C1 C6 N3 -178.9(3)
C2 N2 C4 O3 169.68(16)
C2 N2 C4 N3 -11.0(3)
C2 C1 C6 O4 -175.5(2)
C2 C1 C6 N3 2.8(3)
C3 N2 C2 O2 0.6(3)
C3 N2 C2 C1 -178.49(17)
C3 N2 C4 O3 1.3(3)
C3 N2 C4 N3 -179.30(16)
C4 N2 C2 O2 -167.37(18)
C4 N2 C2 C1 13.5(2)
C4 N3 C6 O4 178.4(2)
C4 N3 C6 C1 0.1(3)
C5 N3 C4 O3 1.1(3)
C5 N3 C4 N2 -178.24(17)
C5 N3 C6 O4 0.2(3)
C5 N3 C6 C1 -178.12(18)
C6 N3 C4 O3 -177.14(17)
C6 N3 C4 N2 3.5(3)
C6 C1 C2 O2 171.79(19)
C6 C1 C2 N2 -9.1(2)
